data_7019463
loop_
_publ_author_name
'Hsu, Jia-Wei'
'Lin, Yu-Chun'
'Hsiao, Ching-Sheng'
'Datta, Amitabha'
'Lin, Chia-Her'
'Huang, Jui-Hsien'
'Tsai, Jing-Cherng'
'Hsu, Wei-Che'

_publ_section_title
;
 Zirconium complexes incorporated with asymmetrical tridentate pincer type
 mono- and di-anionic pyrrolyl ligands: mechanism and reactivity as
 catalytic precursors.
;
_journal_issue 25
_journal_name_full 'Dalton transactions (Cambridge, England : 2003)'
_journal_page_first 7700
_journal_page_last 7707
_journal_paper_doi 10.1039/c2dt30417a
_journal_volume 41
_journal_year 2012
_chemical_formula_sum 'C45 H67 N9 O3 Zr'
_chemical_formula_weight 873.30
_chemical_name_systematic
;
?
;
_space_group_IT_number 2
_symmetry_cell_setting triclinic
_symmetry_space_group_name_Hall '-P 1'
_symmetry_space_group_name_H-M 'P -1'
_atom_sites_solution_hydrogens geom
_atom_sites_solution_primary direct
_atom_sites_solution_secondary difmap
_audit_creation_method SHELXL-97
_cell_angle_alpha 90.132(2)
_cell_angle_beta 96.703(2)
_cell_angle_gamma 109.661(2)
_cell_formula_units_Z 2
_cell_length_a 11.3294(5)
_cell_length_b 12.1455(5)
_cell_length_c 17.9863(8)
_cell_measurement_temperature 150(2)
_cell_measurement_theta_max 28.76
_cell_volume 2312.43(18)
_computing_cell_refinement 'SAINT V7.68A (Bruker AXS, 2009)'
_computing_data_collection 'APEX2 (Bruker AXS, 2009)'
_computing_data_reduction 'SAINT V7.68A (Bruker AXS, 2009)'
_computing_molecular_graphics 'SHELXTL (Sheldrick, 2008)'
_computing_publication_material 'SHELXTL (Sheldrick, 2008)'
_computing_structure_refinement 'SHELXL-97 (Sheldrick, 2008)'
_computing_structure_solution 'SHELXS-97 (Sheldrick, 2008)'
_diffrn_ambient_temperature 150(2)
_diffrn_detector_area_resol_mean 8.3333
_diffrn_measured_fraction_theta_full 0.995
_diffrn_measured_fraction_theta_max 0.995
_diffrn_measurement_device_type 'Bruker APEX-II CCD'
_diffrn_measurement_method '\f and \w scans'
_diffrn_radiation_monochromator graphite
_diffrn_radiation_source 'fine-focus sealed tube'
_diffrn_radiation_type MoK\a
_diffrn_radiation_wavelength 0.71073
_diffrn_reflns_av_R_equivalents 0.0321
_diffrn_reflns_av_sigmaI/netI 0.0374
_diffrn_reflns_limit_h_max 15
_diffrn_reflns_limit_h_min -15
_diffrn_reflns_limit_k_max 16
_diffrn_reflns_limit_k_min -16
_diffrn_reflns_limit_l_max 24
_diffrn_reflns_limit_l_min -24
_diffrn_reflns_number 37208
_diffrn_reflns_theta_full 28.76
_diffrn_reflns_theta_max 28.76
_diffrn_reflns_theta_min 1.14
_exptl_absorpt_coefficient_mu 0.286
_exptl_absorpt_correction_T_max 0.7738
_exptl_absorpt_correction_T_min 0.5327
_exptl_absorpt_correction_type multi-scan
_exptl_absorpt_process_details 'SADABS V2008/1 (Bruker AXS, 2008)'
_exptl_crystal_colour blue
_exptl_crystal_density_diffrn 1.254
_exptl_crystal_density_method 'not measured'
_exptl_crystal_description block
_exptl_crystal_F_000 928
_exptl_crystal_size_max 0.40
_exptl_crystal_size_mid 0.21
_exptl_crystal_size_min 0.15
_refine_diff_density_max 0.791
_refine_diff_density_min -0.497
_refine_diff_density_rms 0.067
_refine_ls_extinction_method none
_refine_ls_goodness_of_fit_ref 1.080
_refine_ls_hydrogen_treatment constr
_refine_ls_matrix_type full
_refine_ls_number_parameters 534
_refine_ls_number_reflns 11975
_refine_ls_number_restraints 0
_refine_ls_restrained_S_all 1.080
_refine_ls_R_factor_all 0.0433
_refine_ls_R_factor_gt 0.0339
_refine_ls_shift/su_max 0.002
_refine_ls_shift/su_mean 0.000
_refine_ls_structure_factor_coef Fsqd
_refine_ls_weighting_details 'calc w=1/[\s^2^(Fo^2^)+(0.0464P)^2^+0.6329P] where P=(Fo^2^+2Fc^2^)/3'
_refine_ls_weighting_scheme calc
_refine_ls_wR_factor_gt 0.0853
_refine_ls_wR_factor_ref 0.0935
_reflns_number_gt 10367
_reflns_number_total 11975
_reflns_threshold_expression >2sigma(I)
_cod_data_source_file c2dt30417a.txt
_cod_data_source_block ray243_0m
_cod_original_cell_volume 2312.43(17)
_cod_database_code 7019463

loop_
_symmetry_equiv_pos_as_xyz
'x, y, z'
'-x, -y, -z'

loop_
_atom_site_label
_atom_site_type_symbol
_atom_site_fract_x
_atom_site_fract_y
_atom_site_fract_z
_atom_site_U_iso_or_equiv
_atom_site_adp_type
_atom_site_occupancy
_atom_site_symmetry_multiplicity
_atom_site_calc_flag
_atom_site_refinement_flags
Zr1 Zr 0.412932(14) 0.230155(12) 0.291717(8) 0.01673(5) Uani 1 1 d .
O1 O 0.24619(11) 0.11825(10) 0.21758(6) 0.0236(2) Uani 1 1 d .
O2 O 0.40962(11) 0.29401(9) 0.40575(6) 0.0201(2) Uani 1 1 d .
O3 O 0.48667(11) 0.42259(9) 0.28145(6) 0.0206(2) Uani 1 1 d .
N1 N 0.34259(13) 0.10439(12) 0.38208(7) 0.0209(3) Uani 1 1 d .
N2 N 0.32561(13) 0.18653(12) 0.50190(7) 0.0200(3) Uani 1 1 d .
N3 N 0.05696(14) 0.14733(14) 0.19122(9) 0.0298(3) Uani 1 1 d .
N4 N 0.22728(13) 0.26478(12) 0.28060(8) 0.0218(3) Uani 1 1 d .
N5 N 0.46706(14) 0.30967(12) 0.18231(7) 0.0227(3) Uani 1 1 d .
N6 N 0.51242(15) 0.51692(12) 0.17180(8) 0.0272(3) Uani 1 1 d .
N7 N 0.63209(13) 0.27956(13) 0.35587(8) 0.0245(3) Uani 1 1 d .
N8 N 0.49605(13) 0.09909(12) 0.24815(7) 0.0221(3) Uani 1 1 d .
N9 N 0.31926(17) -0.18618(15) 0.14283(11) 0.0420(4) Uani 1 1 d .
H9A H 0.3865 -0.2076 0.1461 0.050 Uiso 1 1 calc R
C1 C 0.19285(19) 0.03830(17) 0.58138(11) 0.0353(4) Uani 1 1 d .
H1A H 0.1930 -0.0286 0.6117 0.053 Uiso 1 1 calc R
H1B H 0.1227 0.0132 0.5407 0.053 Uiso 1 1 calc R
H1C H 0.1828 0.0996 0.6130 0.053 Uiso 1 1 calc R
C2 C 0.31668(17) 0.08586(15) 0.54861(9) 0.0246(3) Uani 1 1 d .
H2A H 0.3870 0.1093 0.5901 0.030 Uiso 1 1 calc R
H2B H 0.3271 0.0227 0.5180 0.030 Uiso 1 1 calc R
C3 C 0.34204(16) 0.29816(15) 0.54126(9) 0.0238(3) Uani 1 1 d .
H3A H 0.2852 0.2828 0.5807 0.029 Uiso 1 1 calc R
H3B H 0.3164 0.3499 0.5052 0.029 Uiso 1 1 calc R
C4 C 0.47639(18) 0.36135(18) 0.57694(11) 0.0339(4) Uani 1 1 d .
H4A H 0.4800 0.4324 0.6044 0.051 Uiso 1 1 calc R
H4B H 0.5325 0.3825 0.5378 0.051 Uiso 1 1 calc R
H4C H 0.5035 0.3099 0.6117 0.051 Uiso 1 1 calc R
C5 C 0.63924(18) 0.20304(17) 0.41979(10) 0.0314(4) Uani 1 1 d .
H5A H 0.7280 0.2167 0.4386 0.047 Uiso 1 1 calc R
H5B H 0.5980 0.1208 0.4028 0.047 Uiso 1 1 calc R
H5C H 0.5965 0.2213 0.4600 0.047 Uiso 1 1 calc R
C6 C 0.69573(17) 0.40137(16) 0.38428(11) 0.0324(4) Uani 1 1 d .
H6A H 0.7819 0.4113 0.4068 0.049 Uiso 1 1 calc R
H6B H 0.6489 0.4200 0.4221 0.049 Uiso 1 1 calc R
H6C H 0.6988 0.4540 0.3428 0.049 Uiso 1 1 calc R
C7 C 0.69890(16) 0.25208(16) 0.29631(10) 0.0279(4) Uani 1 1 d .
H7A H 0.7845 0.2551 0.3178 0.034 Uiso 1 1 calc R
H7B H 0.7079 0.3108 0.2574 0.034 Uiso 1 1 calc R
C8 C 0.35663(14) 0.19193(14) 0.43116(8) 0.0186(3) Uani 1 1 d .
C9 C 0.26770(16) -0.01449(14) 0.38405(8) 0.0216(3) Uani 1 1 d .
C10 C 0.14066(17) -0.05047(15) 0.39455(10) 0.0278(4) Uani 1 1 d .
H10A H 0.1031 0.0062 0.4046 0.033 Uiso 1 1 calc R
C11 C 0.06842(18) -0.16843(17) 0.39041(11) 0.0343(4) Uani 1 1 d .
H11A H -0.0179 -0.1918 0.3983 0.041 Uiso 1 1 calc R
C12 C 0.12096(19) -0.25247(16) 0.37490(11) 0.0350(4) Uani 1 1 d .
H12A H 0.0712 -0.3332 0.3718 0.042 Uiso 1 1 calc R
C13 C 0.2467(2) -0.21725(16) 0.36400(11) 0.0355(4) Uani 1 1 d .
H13A H 0.2835 -0.2743 0.3534 0.043 Uiso 1 1 calc R
C14 C 0.31973(18) -0.09986(15) 0.36834(10) 0.0287(4) Uani 1 1 d .
H14A H 0.4060 -0.0771 0.3606 0.034 Uiso 1 1 calc R
C15 C 0.32434(18) -0.07550(15) 0.17777(10) 0.0301(4) Uani 1 1 d .
H15A H 0.2683 -0.0910 0.2177 0.036 Uiso 1 1 calc R
H15B H 0.2949 -0.0284 0.1399 0.036 Uiso 1 1 calc R
C16 C 0.45848(17) -0.00904(15) 0.21073(9) 0.0254(3) Uani 1 1 d .
C17 C 0.56146(19) -0.04228(17) 0.20387(11) 0.0331(4) Uani 1 1 d .
H17A H 0.5602 -0.1134 0.1811 0.040 Uiso 1 1 calc R
C18 C 0.66924(19) 0.04890(17) 0.23685(11) 0.0352(4) Uani 1 1 d .
H18A H 0.7544 0.0512 0.2407 0.042 Uiso 1 1 calc R
C19 C 0.62672(17) 0.13367(16) 0.26229(10) 0.0275(4) Uani 1 1 d .
C20 C 0.48798(15) 0.41756(14) 0.20962(9) 0.0205(3) Uani 1 1 d .
C21 C 0.5584(2) 0.52575(17) 0.09833(10) 0.0387(5) Uani 1 1 d .
H21A H 0.5647 0.6035 0.0789 0.046 Uiso 1 1 calc R
H21B H 0.4957 0.4657 0.0632 0.046 Uiso 1 1 calc R
C22 C 0.5251(2) 0.62649(15) 0.21167(10) 0.0340(4) Uani 1 1 d .
H22A H 0.4713 0.6082 0.2527 0.041 Uiso 1 1 calc R
H22B H 0.4930 0.6757 0.1766 0.041 Uiso 1 1 calc R
C23 C 0.31574(18) 0.27450(16) 0.06898(9) 0.0305(4) Uani 1 1 d .
H23A H 0.2744 0.3210 0.0902 0.037 Uiso 1 1 calc R
C24 C 0.42390(17) 0.26335(14) 0.10826(9) 0.0240(3) Uani 1 1 d .
C25 C 0.4830(2) 0.19399(17) 0.07671(10) 0.0328(4) Uani 1 1 d .
H25A H 0.5563 0.1843 0.1031 0.039 Uiso 1 1 calc R
C26 C 0.4339(2) 0.13887(19) 0.00611(11) 0.0408(5) Uani 1 1 d .
H26A H 0.4751 0.0928 -0.0157 0.049 Uiso 1 1 calc R
C27 C 0.3263(2) 0.15048(18) -0.03232(11) 0.0398(5) Uani 1 1 d .
H27A H 0.2930 0.1119 -0.0801 0.048 Uiso 1 1 calc R
C28 C 0.2673(2) 0.21850(18) -0.00090(10) 0.0372(4) Uani 1 1 d .
H28A H 0.1934 0.2270 -0.0272 0.045 Uiso 1 1 calc R
C29 C 0.17255(16) 0.17571(14) 0.23060(9) 0.0229(3) Uani 1 1 d .
C30 C 0.01244(19) 0.04147(19) 0.14180(12) 0.0396(5) Uani 1 1 d .
H30A H 0.0844 0.0332 0.1188 0.048 Uiso 1 1 calc R
H30B H -0.0507 0.0490 0.1010 0.048 Uiso 1 1 calc R
C31 C -0.01840(18) 0.22554(18) 0.18756(11) 0.0349(4) Uani 1 1 d .
H31A H -0.0329 0.2422 0.2390 0.042 Uiso 1 1 calc R
H31B H -0.1018 0.1846 0.1585 0.042 Uiso 1 1 calc R
C32 C 0.06850(16) 0.23471(15) 0.36729(10) 0.0248(3) Uani 1 1 d .
H32A H 0.0323 0.1544 0.3516 0.030 Uiso 1 1 calc R
C33 C 0.16802(15) 0.30830(14) 0.33233(9) 0.0210(3) Uani 1 1 d .
C34 C 0.21839(16) 0.42606(15) 0.35566(10) 0.0259(3) Uani 1 1 d .
H34A H 0.2855 0.4776 0.3323 0.031 Uiso 1 1 calc R
C35 C 0.17100(18) 0.46856(16) 0.41303(10) 0.0293(4) Uani 1 1 d .
H35A H 0.2058 0.5491 0.4284 0.035 Uiso 1 1 calc R
C36 C 0.07331(18) 0.39441(17) 0.44806(10) 0.0307(4) Uani 1 1 d .
H36A H 0.0421 0.4236 0.4877 0.037 Uiso 1 1 calc R
C37 C 0.02199(17) 0.27795(16) 0.42472(10) 0.0292(4) Uani 1 1 d .
H37A H -0.0456 0.2270 0.4480 0.035 Uiso 1 1 calc R
C38 C 0.0431(2) 0.3404(2) 0.15197(13) 0.0465(5) Uani 1 1 d .
H38A H -0.0118 0.3880 0.1511 0.070 Uiso 1 1 calc R
H38B H 0.0561 0.3249 0.1006 0.070 Uiso 1 1 calc R
H38C H 0.1247 0.3826 0.1812 0.070 Uiso 1 1 calc R
C39 C -0.0455(2) -0.0651(2) 0.18380(14) 0.0481(5) Uani 1 1 d .
H39A H -0.0740 -0.1342 0.1494 0.072 Uiso 1 1 calc R
H39B H -0.1178 -0.0577 0.2058 0.072 Uiso 1 1 calc R
H39C H 0.0173 -0.0733 0.2237 0.072 Uiso 1 1 calc R
C40 C 0.1466(4) -0.1953(3) 0.04256(19) 0.0934(12) Uani 1 1 d .
H40A H 0.1335 -0.1280 0.0659 0.140 Uiso 1 1 calc R
H40B H 0.0660 -0.2478 0.0170 0.140 Uiso 1 1 calc R
H40C H 0.2069 -0.1679 0.0061 0.140 Uiso 1 1 calc R
C41 C 0.1029(3) -0.3089(3) 0.15693(19) 0.0748(9) Uani 1 1 d .
H41A H 0.1349 -0.3551 0.1935 0.112 Uiso 1 1 calc R
H41B H 0.0227 -0.3588 0.1295 0.112 Uiso 1 1 calc R
H41C H 0.0896 -0.2440 0.1831 0.112 Uiso 1 1 calc R
C42 C 0.1983(2) -0.2604(2) 0.10223(14) 0.0487(6) Uani 1 1 d .
C43 C 0.2243(3) -0.3634(3) 0.0665(2) 0.0804(10) Uani 1 1 d .
H43A H 0.2537 -0.4071 0.1058 0.121 Uiso 1 1 calc R
H43B H 0.2893 -0.3336 0.0330 0.121 Uiso 1 1 calc R
H43C H 0.1464 -0.4152 0.0377 0.121 Uiso 1 1 calc R
C44 C 0.6588(2) 0.69602(18) 0.24432(12) 0.0446(5) Uani 1 1 d .
H44A H 0.6596 0.7667 0.2710 0.067 Uiso 1 1 calc R
H44B H 0.7120 0.7182 0.2039 0.067 Uiso 1 1 calc R
H44C H 0.6914 0.6483 0.2793 0.067 Uiso 1 1 calc R
C45 C 0.6848(2) 0.5099(2) 0.09986(14) 0.0555(7) Uani 1 1 d .
H45A H 0.7102 0.5177 0.0493 0.083 Uiso 1 1 calc R
H45B H 0.6787 0.4319 0.1172 0.083 Uiso 1 1 calc R
H45C H 0.7478 0.5696 0.1340 0.083 Uiso 1 1 calc R

loop_
_atom_site_aniso_label
_atom_site_aniso_U_11
_atom_site_aniso_U_22
_atom_site_aniso_U_33
_atom_site_aniso_U_23
_atom_site_aniso_U_13
_atom_site_aniso_U_12
Zr1 0.01868(8) 0.01469(8) 0.01509(7) -0.00034(5) 0.00177(5) 0.00354(6)
O1 0.0243(6) 0.0215(6) 0.0224(5) -0.0043(4) 0.0006(5) 0.0051(5)
O2 0.0230(6) 0.0174(6) 0.0182(5) 0.0004(4) 0.0026(4) 0.0046(4)
O3 0.0251(6) 0.0171(6) 0.0159(5) -0.0004(4) 0.0018(4) 0.0025(5)
N1 0.0263(7) 0.0169(7) 0.0186(6) 0.0009(5) 0.0046(5) 0.0054(5)
N2 0.0239(7) 0.0201(7) 0.0165(6) 0.0009(5) 0.0031(5) 0.0078(6)
N3 0.0232(7) 0.0276(8) 0.0327(8) -0.0068(6) -0.0071(6) 0.0044(6)
N4 0.0197(7) 0.0198(7) 0.0240(7) -0.0040(5) -0.0001(5) 0.0052(5)
N5 0.0306(7) 0.0193(7) 0.0160(6) -0.0002(5) 0.0043(5) 0.0051(6)
N6 0.0393(9) 0.0189(7) 0.0187(6) 0.0022(5) 0.0036(6) 0.0036(6)
N7 0.0228(7) 0.0238(7) 0.0254(7) -0.0045(6) -0.0011(6) 0.0076(6)
N8 0.0232(7) 0.0192(7) 0.0226(6) -0.0021(5) 0.0044(6) 0.0054(6)
N9 0.0369(9) 0.0266(9) 0.0599(11) -0.0193(8) 0.0003(8) 0.0093(7)
C1 0.0397(11) 0.0344(11) 0.0318(9) 0.0085(8) 0.0131(8) 0.0095(9)
C2 0.0307(9) 0.0258(9) 0.0190(7) 0.0051(6) 0.0031(7) 0.0118(7)
C3 0.0295(9) 0.0245(9) 0.0193(7) -0.0019(6) 0.0037(7) 0.0116(7)
C4 0.0342(10) 0.0338(11) 0.0299(9) -0.0115(8) -0.0017(8) 0.0088(8)
C5 0.0278(9) 0.0398(11) 0.0276(9) 0.0032(8) 0.0001(7) 0.0140(8)
C6 0.0233(9) 0.0288(10) 0.0394(10) -0.0125(8) -0.0057(8) 0.0047(7)
C7 0.0224(8) 0.0310(10) 0.0299(9) -0.0013(7) 0.0051(7) 0.0078(7)
C8 0.0176(7) 0.0198(8) 0.0179(7) 0.0012(6) 0.0010(6) 0.0059(6)
C9 0.0294(8) 0.0172(8) 0.0167(7) 0.0018(6) 0.0019(6) 0.0063(7)
C10 0.0267(9) 0.0233(9) 0.0338(9) 0.0035(7) 0.0033(7) 0.0092(7)
C11 0.0263(9) 0.0274(10) 0.0443(11) 0.0057(8) 0.0026(8) 0.0032(8)
C12 0.0380(11) 0.0175(9) 0.0427(11) 0.0026(8) 0.0009(9) 0.0019(8)
C13 0.0446(11) 0.0209(9) 0.0447(11) 0.0035(8) 0.0101(9) 0.0145(8)
C14 0.0302(9) 0.0234(9) 0.0335(9) 0.0034(7) 0.0073(8) 0.0093(7)
C15 0.0343(10) 0.0210(9) 0.0327(9) -0.0081(7) 0.0007(8) 0.0075(7)
C16 0.0331(9) 0.0193(8) 0.0233(8) -0.0007(6) 0.0056(7) 0.0077(7)
C17 0.0390(11) 0.0258(10) 0.0373(10) -0.0058(8) 0.0084(8) 0.0134(8)
C18 0.0316(10) 0.0348(11) 0.0430(11) -0.0049(8) 0.0077(9) 0.0151(9)
C19 0.0260(9) 0.0297(10) 0.0277(8) -0.0018(7) 0.0053(7) 0.0102(7)
C20 0.0205(8) 0.0193(8) 0.0191(7) 0.0007(6) 0.0021(6) 0.0033(6)
C21 0.0601(13) 0.0242(10) 0.0205(8) 0.0027(7) 0.0104(9) -0.0023(9)
C22 0.0538(12) 0.0167(9) 0.0269(9) 0.0018(7) 0.0018(8) 0.0071(8)
C23 0.0357(10) 0.0315(10) 0.0219(8) -0.0003(7) 0.0040(7) 0.0080(8)
C24 0.0324(9) 0.0179(8) 0.0174(7) 0.0007(6) 0.0071(7) 0.0016(7)
C25 0.0420(11) 0.0302(10) 0.0261(9) -0.0030(7) 0.0062(8) 0.0115(8)
C26 0.0563(14) 0.0354(11) 0.0301(10) -0.0098(8) 0.0104(10) 0.0133(10)
C27 0.0508(13) 0.0346(11) 0.0222(8) -0.0072(8) 0.0026(8) -0.0002(9)
C28 0.0382(11) 0.0387(11) 0.0259(9) 0.0003(8) 0.0005(8) 0.0026(9)
C29 0.0217(8) 0.0199(8) 0.0231(7) 0.0003(6) 0.0007(6) 0.0025(6)
C30 0.0314(10) 0.0409(12) 0.0383(11) -0.0152(9) -0.0094(8) 0.0060(9)
C31 0.0246(9) 0.0440(12) 0.0345(10) -0.0037(8) -0.0069(8) 0.0132(8)
C32 0.0213(8) 0.0201(8) 0.0315(8) 0.0009(7) 0.0006(7) 0.0060(7)
C33 0.0183(7) 0.0208(8) 0.0238(7) -0.0002(6) -0.0018(6) 0.0081(6)
C34 0.0244(8) 0.0214(8) 0.0302(8) 0.0001(7) 0.0014(7) 0.0063(7)
C35 0.0338(10) 0.0211(9) 0.0348(9) -0.0039(7) 0.0004(8) 0.0130(8)
C36 0.0306(9) 0.0362(10) 0.0320(9) -0.0012(8) 0.0052(8) 0.0195(8)
C37 0.0239(8) 0.0315(10) 0.0331(9) 0.0040(7) 0.0065(7) 0.0097(7)
C38 0.0439(12) 0.0471(13) 0.0495(13) 0.0045(10) -0.0056(10) 0.0207(11)
C39 0.0461(13) 0.0359(12) 0.0566(14) -0.0101(10) 0.0020(11) 0.0078(10)
C40 0.122(3) 0.063(2) 0.069(2) -0.0276(16) -0.044(2) 0.016(2)
C41 0.0563(17) 0.0523(17) 0.098(2) -0.0335(16) 0.0181(16) -0.0070(13)
C42 0.0462(13) 0.0311(12) 0.0605(14) -0.0229(10) -0.0010(11) 0.0051(10)
C43 0.0621(18) 0.0495(17) 0.117(3) -0.0567(17) 0.0077(18) 0.0037(14)
C44 0.0595(14) 0.0269(11) 0.0340(10) -0.0042(8) -0.0010(10) -0.0004(10)
C45 0.0674(16) 0.0434(14) 0.0502(13) -0.0014(11) 0.0333(13) 0.0030(12)

loop_
_atom_type_symbol
_atom_type_description
_atom_type_scat_dispersion_real
_atom_type_scat_dispersion_imag
_atom_type_scat_source
C C 0.0033 0.0016 'International Tables Vol C Tables 4.2.6.8 and 6.1.1.4'
H H 0.0000 0.0000 'International Tables Vol C Tables 4.2.6.8 and 6.1.1.4'
N N 0.0061 0.0033 'International Tables Vol C Tables 4.2.6.8 and 6.1.1.4'
O O 0.0106 0.0060 'International Tables Vol C Tables 4.2.6.8 and 6.1.1.4'
Zr Zr -2.9673 0.5597 'International Tables Vol C Tables 4.2.6.8 and 6.1.1.4'

loop_
_geom_angle_atom_site_label_1
_geom_angle_atom_site_label_2
_geom_angle_atom_site_label_3
_geom_angle
O2 Zr1 O1 125.04(4)
O2 Zr1 O3 78.14(4)
O1 Zr1 O3 121.33(4)
O2 Zr1 N5 136.84(5)
O1 Zr1 N5 81.84(5)
O3 Zr1 N5 58.70(4)
O2 Zr1 N1 58.87(4)
O1 Zr1 N1 86.39(5)
O3 Zr1 N1 137.01(4)
N5 Zr1 N1 164.26(5)
O2 Zr1 N4 77.84(4)
O1 Zr1 N4 58.64(5)
O3 Zr1 N4 81.14(5)
N5 Zr1 N4 94.04(5)
N1 Zr1 N4 88.67(5)
O2 Zr1 N8 132.04(4)
O1 Zr1 N8 80.69(5)
O3 Zr1 N8 126.09(4)
N5 Zr1 N8 80.24(5)
N1 Zr1 N8 87.59(5)
N4 Zr1 N8 139.32(5)
O2 Zr1 N7 74.04(4)
O1 Zr1 N7 152.83(5)
O3 Zr1 N7 78.73(4)
N5 Zr1 N7 96.26(5)
N1 Zr1 N7 89.44(5)
N4 Zr1 N7 148.14(5)
N8 Zr1 N7 72.31(5)
C29 O1 Zr1 96.07(10)
C8 O2 Zr1 95.85(9)
C20 O3 Zr1 94.93(9)
C8 N1 C9 128.33(13)
C8 N1 Zr1 91.93(9)
C9 N1 Zr1 135.85(10)
C8 N2 C2 123.29(13)
C8 N2 C3 117.08(13)
C2 N2 C3 116.66(12)
C29 N3 C30 118.02(15)
C29 N3 C31 122.91(16)
C30 N3 C31 118.51(15)
C29 N4 C33 126.91(14)
C29 N4 Zr1 92.21(10)
C33 N4 Zr1 131.90(11)
C20 N5 C24 128.79(14)
C20 N5 Zr1 92.31(9)
C24 N5 Zr1 129.87(11)
C20 N6 C22 119.18(13)
C20 N6 C21 121.68(15)
C22 N6 C21 117.29(14)
C6 N7 C7 109.94(14)
C6 N7 C5 107.19(14)
C7 N7 C5 108.68(13)
C6 N7 Zr1 116.58(10)
C7 N7 Zr1 102.24(10)
C5 N7 Zr1 111.96(11)
C16 N8 C19 105.36(14)
C16 N8 Zr1 140.50(11)
C19 N8 Zr1 114.13(11)
C15 N9 C42 117.87(16)
C15 N9 H9A 121.1
C42 N9 H9A 121.1
C2 C1 H1A 109.5
C2 C1 H1B 109.5
H1A C1 H1B 109.5
C2 C1 H1C 109.5
H1A C1 H1C 109.5
H1B C1 H1C 109.5
N2 C2 C1 113.69(14)
N2 C2 H2A 108.8
C1 C2 H2A 108.8
N2 C2 H2B 108.8
C1 C2 H2B 108.8
H2A C2 H2B 107.7
N2 C3 C4 113.55(14)
N2 C3 H3A 108.9
C4 C3 H3A 108.9
N2 C3 H3B 108.9
C4 C3 H3B 108.9
H3A C3 H3B 107.7
C3 C4 H4A 109.5
C3 C4 H4B 109.5
H4A C4 H4B 109.5
C3 C4 H4C 109.5
H4A C4 H4C 109.5
H4B C4 H4C 109.5
N7 C5 H5A 109.5
N7 C5 H5B 109.5
H5A C5 H5B 109.5
N7 C5 H5C 109.5
H5A C5 H5C 109.5
H5B C5 H5C 109.5
N7 C6 H6A 109.5
N7 C6 H6B 109.5
H6A C6 H6B 109.5
N7 C6 H6C 109.5
H6A C6 H6C 109.5
H6B C6 H6C 109.5
N7 C7 C19 109.67(14)
N7 C7 H7A 109.7
C19 C7 H7A 109.7
N7 C7 H7B 109.7
C19 C7 H7B 109.7
H7A C7 H7B 108.2
O2 C8 N1 112.98(13)
O2 C8 N2 118.11(14)
N1 C8 N2 128.89(14)
C10 C9 C14 118.37(15)
C10 C9 N1 122.68(14)
C14 C9 N1 118.70(15)
C11 C10 C9 120.56(16)
C11 C10 H10A 119.7
C9 C10 H10A 119.7
C12 C11 C10 120.63(17)
C12 C11 H11A 119.7
C10 C11 H11A 119.7
C13 C12 C11 119.06(17)
C13 C12 H12A 120.5
C11 C12 H12A 120.5
C12 C13 C14 120.79(17)
C12 C13 H13A 119.6
C14 C13 H13A 119.6
C13 C14 C9 120.59(17)
C13 C14 H14A 119.7
C9 C14 H14A 119.7
N9 C15 C16 109.14(15)
N9 C15 H15A 109.9
C16 C15 H15A 109.9
N9 C15 H15B 109.9
C16 C15 H15B 109.9
H15A C15 H15B 108.3
C17 C16 N8 110.28(16)
C17 C16 C15 125.55(16)
N8 C16 C15 124.03(15)
C16 C17 C18 107.20(16)
C16 C17 H17A 126.4
C18 C17 H17A 126.4
C19 C18 C17 106.37(17)
C19 C18 H18A 126.8
C17 C18 H18A 126.8
C18 C19 N8 110.75(17)
C18 C19 C7 129.85(17)
N8 C19 C7 119.29(15)
O3 C20 N5 112.98(13)
O3 C20 N6 119.33(15)
N5 C20 N6 127.67(14)
N6 C21 C45 113.75(17)
N6 C21 H21A 108.8
C45 C21 H21A 108.8
N6 C21 H21B 108.8
C45 C21 H21B 108.8
H21A C21 H21B 107.7
N6 C22 C44 114.09(17)
N6 C22 H22A 108.7
C44 C22 H22A 108.7
N6 C22 H22B 108.7
C44 C22 H22B 108.7
H22A C22 H22B 107.6
C24 C23 C28 120.78(18)
C24 C23 H23A 119.6
C28 C23 H23A 119.6
C23 C24 C25 118.97(16)
C23 C24 N5 121.49(15)
C25 C24 N5 119.16(16)
C24 C25 C26 119.66(19)
C24 C25 H25A 120.2
C26 C25 H25A 120.2
C27 C26 C25 120.82(19)
C27 C26 H26A 119.6
C25 C26 H26A 119.6
C26 C27 C28 119.52(18)
C26 C27 H27A 120.2
C28 C27 H27A 120.2
C27 C28 C23 120.2(2)
C27 C28 H28A 119.9
C23 C28 H28A 119.9
O1 C29 N4 113.03(15)
O1 C29 N3 119.75(16)
N4 C29 N3 127.06(16)
N3 C30 C39 111.33(18)
N3 C30 H30A 109.4
C39 C30 H30A 109.4
N3 C30 H30B 109.4
C39 C30 H30B 109.4
H30A C30 H30B 108.0
N3 C31 C38 113.62(16)
N3 C31 H31A 108.8
C38 C31 H31A 108.8
N3 C31 H31B 108.8
C38 C31 H31B 108.8
H31A C31 H31B 107.7
C37 C32 C33 120.66(16)
C37 C32 H32A 119.7
C33 C32 H32A 119.7
C34 C33 C32 118.58(15)
C34 C33 N4 119.09(14)
C32 C33 N4 121.96(15)
C35 C34 C33 120.33(16)
C35 C34 H34A 119.8
C33 C34 H34A 119.8
C36 C35 C34 120.63(17)
C36 C35 H35A 119.7
C34 C35 H35A 119.7
C37 C36 C35 119.39(16)
C37 C36 H36A 120.3
C35 C36 H36A 120.3
C36 C37 C32 120.41(16)
C36 C37 H37A 119.8
C32 C37 H37A 119.8
C31 C38 H38A 109.5
C31 C38 H38B 109.5
H38A C38 H38B 109.5
C31 C38 H38C 109.5
H38A C38 H38C 109.5
H38B C38 H38C 109.5
C30 C39 H39A 109.5
C30 C39 H39B 109.5
H39A C39 H39B 109.5
C30 C39 H39C 109.5
H39A C39 H39C 109.5
H39B C39 H39C 109.5
C42 C40 H40A 109.5
C42 C40 H40B 109.5
H40A C40 H40B 109.5
C42 C40 H40C 109.5
H40A C40 H40C 109.5
H40B C40 H40C 109.5
C42 C41 H41A 109.5
C42 C41 H41B 109.5
H41A C41 H41B 109.5
C42 C41 H41C 109.5
H41A C41 H41C 109.5
H41B C41 H41C 109.5
N9 C42 C40 112.1(2)
N9 C42 C41 109.9(2)
C40 C42 C41 110.0(3)
N9 C42 C43 106.2(2)
C40 C42 C43 110.3(3)
C41 C42 C43 108.1(2)
C42 C43 H43A 109.5
C42 C43 H43B 109.5
H43A C43 H43B 109.5
C42 C43 H43C 109.5
H43A C43 H43C 109.5
H43B C43 H43C 109.5
C22 C44 H44A 109.5
C22 C44 H44B 109.5
H44A C44 H44B 109.5
C22 C44 H44C 109.5
H44A C44 H44C 109.5
H44B C44 H44C 109.5
C21 C45 H45A 109.5
C21 C45 H45B 109.5
H45A C45 H45B 109.5
C21 C45 H45C 109.5
H45A C45 H45C 109.5
H45B C45 H45C 109.5

loop_
_geom_bond_atom_site_label_1
_geom_bond_atom_site_label_2
_geom_bond_distance
Zr1 O2 2.1999(11)
Zr1 O1 2.2068(12)
Zr1 O3 2.2178(11)
Zr1 N5 2.2524(12)
Zr1 N1 2.2593(12)
Zr1 N4 2.2668(13)
Zr1 N8 2.2826(13)
Zr1 N7 2.4863(14)
O1 C29 1.294(2)
O2 C8 1.2932(18)
O3 C20 1.2954(18)
N1 C8 1.336(2)
N1 C9 1.410(2)
N2 C8 1.3549(18)
N2 C2 1.4672(19)
N2 C3 1.473(2)
N3 C29 1.347(2)
N3 C30 1.467(2)
N3 C31 1.473(2)
N4 C29 1.333(2)
N4 C33 1.406(2)
N5 C20 1.333(2)
N5 C24 1.410(2)
N6 C20 1.349(2)
N6 C22 1.466(2)
N6 C21 1.467(2)
N7 C6 1.471(2)
N7 C7 1.480(2)
N7 C5 1.492(2)
N8 C16 1.383(2)
N8 C19 1.388(2)
N9 C15 1.463(2)
N9 C42 1.468(3)
N9 H9A 0.8800
C1 C2 1.516(2)
C1 H1A 0.9800
C1 H1B 0.9800
C1 H1C 0.9800
C2 H2A 0.9900
C2 H2B 0.9900
C3 C4 1.517(3)
C3 H3A 0.9900
C3 H3B 0.9900
C4 H4A 0.9800
C4 H4B 0.9800
C4 H4C 0.9800
C5 H5A 0.9800
C5 H5B 0.9800
C5 H5C 0.9800
C6 H6A 0.9800
C6 H6B 0.9800
C6 H6C 0.9800
C7 C19 1.483(3)
C7 H7A 0.9900
C7 H7B 0.9900
C9 C10 1.392(2)
C9 C14 1.397(2)
C10 C11 1.387(3)
C10 H10A 0.9500
C11 C12 1.386(3)
C11 H11A 0.9500
C12 C13 1.380(3)
C12 H12A 0.9500
C13 C14 1.384(3)
C13 H13A 0.9500
C14 H14A 0.9500
C15 C16 1.508(3)
C15 H15A 0.9900
C15 H15B 0.9900
C16 C17 1.375(2)
C17 C18 1.410(3)
C17 H17A 0.9500
C18 C19 1.373(2)
C18 H18A 0.9500
C21 C45 1.505(3)
C21 H21A 0.9900
C21 H21B 0.9900
C22 C44 1.510(3)
C22 H22A 0.9900
C22 H22B 0.9900
C23 C24 1.389(3)
C23 C28 1.388(3)
C23 H23A 0.9500
C24 C25 1.395(2)
C25 C26 1.397(3)
C25 H25A 0.9500
C26 C27 1.379(3)
C26 H26A 0.9500
C27 C28 1.380(3)
C27 H27A 0.9500
C28 H28A 0.9500
C30 C39 1.491(3)
C30 H30A 0.9900
C30 H30B 0.9900
C31 C38 1.515(3)
C31 H31A 0.9900
C31 H31B 0.9900
C32 C37 1.390(2)
C32 C33 1.398(2)
C32 H32A 0.9500
C33 C34 1.393(2)
C34 C35 1.390(2)
C34 H34A 0.9500
C35 C36 1.388(3)
C35 H35A 0.9500
C36 C37 1.379(3)
C36 H36A 0.9500
C37 H37A 0.9500
C38 H38A 0.9800
C38 H38B 0.9800
C38 H38C 0.9800
C39 H39A 0.9800
C39 H39B 0.9800
C39 H39C 0.9800
C40 C42 1.513(4)
C40 H40A 0.9800
C40 H40B 0.9800
C40 H40C 0.9800
C41 C42 1.519(4)
C41 H41A 0.9800
C41 H41B 0.9800
C41 H41C 0.9800
C42 C43 1.533(3)
C43 H43A 0.9800
C43 H43B 0.9800
C43 H43C 0.9800
C44 H44A 0.9800
C44 H44B 0.9800
C44 H44C 0.9800
C45 H45A 0.9800
C45 H45B 0.9800
C45 H45C 0.9800
